data_1535627
loop_
_publ_author_name
'Howie R.A.'
'Skakle, J.M.S.'
'Wardell, J.L.'

_publ_section_title
;
 Synthesis and crystal structure of
 bis-{di-mu-hydroxobis[fac-tribromoaquotin(IV)]} heptahydrate
;
_journal_name_full 'Inorganica Chimica Acta'
_journal_page_first 3283
_journal_page_last 3286
_journal_volume 358
_journal_year 2005
_chemical_formula_sum 'Br12 H26 O15 Sn4'
_chemical_name_systematic '(Br3 (H2 O) Sn (O H)2 Sn (O H2) Br3)2 (H2 O)7'
_space_group_IT_number 14
_symmetry_space_group_name_Hall '-P 2ybc'
_symmetry_space_group_name_H-M 'P 1 21/c 1'
_cell_angle_alpha 90
_cell_angle_beta 118.873
_cell_angle_gamma 90
_cell_formula_units_Z 2
_cell_length_a 14.1447
_cell_length_b 9.5686
_cell_length_c 14.3596
_cell_volume 1701.907
_citation_journal_id_ASTM ICHAA3
_cod_data_source_file HowieR.A._ICHAA3_2005_1905.cif
_cod_data_source_block H26Br12O15Sn4
_cod_original_formula_sum 'H26 Br12 O15 Sn4'
_cod_database_code 1535627

loop_
_symmetry_equiv_pos_as_xyz
x,y,z
-x,y+1/2,-z+1/2
-x,-y,-z
x,-y-1/2,z-1/2

loop_
_atom_site_label
_atom_site_type_symbol
_atom_site_fract_x
_atom_site_fract_y
_atom_site_fract_z
_atom_site_occupancy
_atom_site_U_iso_or_equiv
H12 H+1 0.5939 0.595 0.8935 1 0.0
H13 H+1 -0.0424 0.4773 0.367 0.5 0.0
Br4 Br-1 0.2644 0.33971 0.40813 1 0.0
Br1 Br-1 -0.02836 0.80097 0.35925 1 0.0
O4 O-2 0.1738 0.584 0.5129 1 0.0
H6 H+1 0.124 0.551 0.515 1 0.0
Sn2 Sn+4 0.32587 0.49443 0.57229 1 0.0
H14 H+1 -0.0315 0.3626 0.418 0.5 0.0
O2 O-2 0.3681 0.6348 0.7018 1 0.0
Br3 Br-1 0.21106 0.94641 0.32965 1 0.0
Br6 Br-1 0.29281 0.30712 0.67584 1 0.0
H1 H+1 0.1368 0.5389 0.2972 1 0.0
O7 O-2 0.5327 0.5836 0.8885 1 0.0
H11 H+1 0.5368 0.4986 0.9049 1 0.0
O5 O-2 0.4971 0.8207 0.5518 1 0.0
H8 H+1 0.5539 0.7788 0.5944 1 0.0
H4 H+1 0.4166 0.6487 0.7647 1 0.0
H5 H+1 0.373 0.7 0.491 1 0.0
H9 H+1 0.0932 0.2074 0.4027 1 0.0
H2 H+1 0.0722 0.6347 0.2372 1 0.0
Sn1 Sn+4 0.17006 0.76355 0.42959 1 0.0
Br5 Br-1 0.52458 0.4605 0.64474 1 0.0
Br2 Br-1 0.22314 0.91775 0.59274 1 0.0
O1 O-2 0.1271 0.6255 0.2972 1 0.0
O6 O-2 0.0309 0.1868 0.3918 1 0.0
H10 H+1 0.0458 0.1541 0.4516 1 0.0
H7 H+1 0.5128 0.8421 0.5041 1 0.0
H3 H+1 0.3212 0.6916 0.6983 1 0.0
O3 O-2 0.3192 0.6705 0.4855 1 0.0
O8 O-2 -0.0176 0.4481 0.4297 0.5 0.0
